data_4303622
loop_
_publ_author_name
'Melanie R. Hauser'
'Kenneth M. Doxsee'
'H\%akon Hope'

_publ_contact_author_address
;    Department of Chemistry
    University of Oregon
    Eugene, OR
    USA
    97403
;
_publ_contact_author_email doxsee@uoregon.edu
_publ_contact_author_name 'Kenneth M. Doxsee'
_publ_section_title
;
Calcium Complexation by Corticosteroids
;
_journal_name_full 'Inorganic Chemistry'
_journal_page_first 10780
_journal_page_last 10788
_journal_paper_doi 10.1021/ic901670r
_journal_volume 48
_journal_year 2009
_chemical_absolute_configuration syn
_chemical_formula_moiety 'C46 H72 Ca O14, 2(H2 O), 2(Cl)'
_chemical_formula_sum 'C46 H76 Ca Cl2 O16'
_chemical_formula_weight 996.067
_chemical_name_common 'cortisone, Ca2+ complex'
_chemical_name_systematic
; 
Pregn-4-ene-3,11,20-trione, 17,21-dihydroxy- (7CI,9CI), Ca complex
;
_space_group_IT_number 20
_symmetry_cell_setting orthorhombic
_symmetry_space_group_name_Hall 'C 2c 2'
_symmetry_space_group_name_H-M 'C 2 2 21'
_cell_angle_alpha 90.0000
_cell_angle_beta 90.0000
_cell_angle_gamma 90.0000
_cell_formula_units_Z 4
_cell_length_a 9.715(5)
_cell_length_b 32.469(7)
_cell_length_c 16.000(5)
_cell_measurement_reflns_used 20
_cell_measurement_temperature 292
_cell_measurement_theta_max 14
_cell_measurement_theta_min 11
_cell_volume 5047(3)
_computing_data_collection 'Enraf-Nonius CAD-4'
_diffrn_ambient_temperature 292
_diffrn_measured_fraction_theta_full 1.0
_diffrn_measured_fraction_theta_max 1.0
_diffrn_measurement_device_type 'Rigaku AFC6R'
_diffrn_measurement_method 'omega scan'
_diffrn_radiation_monochromator graphite
_diffrn_radiation_source 'x-ray tube'
_diffrn_radiation_type 'Mo K\a'
_diffrn_radiation_wavelength 0.71069
_diffrn_reflns_av_R_equivalents 0.15
_diffrn_reflns_av_sigmaI/netI 1756
_diffrn_reflns_limit_h_max 11
_diffrn_reflns_limit_h_min -11
_diffrn_reflns_limit_k_max 38
_diffrn_reflns_limit_k_min -38
_diffrn_reflns_limit_l_max 19
_diffrn_reflns_limit_l_min -19
_diffrn_reflns_number 2491
_diffrn_reflns_theta_full 25
_diffrn_reflns_theta_max 25
_diffrn_standards_decay_% 15
_diffrn_standards_interval_count 300
_diffrn_standards_number 3
_exptl_absorpt_coefficient_mu 0.29
_exptl_absorpt_correction_type none
_exptl_crystal_colour colorless
_exptl_crystal_density_diffrn 1.306
_exptl_crystal_description plate
_exptl_crystal_F_000 2120
_exptl_crystal_size_max 0.50
_exptl_crystal_size_mid 0.20
_exptl_crystal_size_min 0.09
_refine_diff_density_max 0.86
_refine_diff_density_min -1.16
_refine_ls_goodness_of_fit_all 1.68
_refine_ls_goodness_of_fit_ref 1.79
_refine_ls_hydrogen_treatment constr
_refine_ls_number_parameters 294
_refine_ls_number_reflns 2492
_refine_ls_R_factor_all 0.097
_refine_ls_R_factor_gt 0.064
_refine_ls_shift/su_max 0.01
_refine_ls_structure_factor_coef F
_refine_ls_weighting_scheme sigma
_refine_ls_wR_factor_all 0.102
_refine_ls_wR_factor_ref 0.049
_reflns_number_gt 1757
_reflns_number_total 2491
_reflns_threshold_expression >1sigma(I)
_cod_data_source_file ic901670r_si_001_2.cif
_cod_data_source_block cortisone_calcium_complex
_cod_original_sg_symbol_Hall C2c2
_cod_database_code 4303622

loop_
_symmetry_equiv_pos_as_xyz
+x,+y,+z
-x,-y,1/2+z
1/2+x,1/2+y,+z
1/2-x,1/2-y,1/2+z
+x,-y,-z
-x,+y,1/2-z
1/2+x,1/2-y,-z
1/2-x,1/2+y,1/2-z

loop_
_atom_site_aniso_label
_atom_site_aniso_U_11
_atom_site_aniso_U_22
_atom_site_aniso_U_33
_atom_site_aniso_U_12
_atom_site_aniso_U_13
_atom_site_aniso_U_23
Ca 0.035(1) 0.030(1) 0.043(1) 0.0000 0.001(1) 0.0000
Cl 0.068(2) 0.060(1) 0.089(2) -0.016(1) 0.021(1) -0.025(1)
O3 0.091(5) 0.033(3) 0.064(4) 0.013(3) 0.000(3) -0.002(3)
O11 0.195(7) 0.042(3) 0.038(3) -0.001(4) -0.030(5) 0.006(3)
O17 0.028(3) 0.038(3) 0.065(3) -0.004(2) -0.005(3) 0.002(3)
O20 0.034(3) 0.044(3) 0.059(4) 0.010(3) 0.015(3) 0.011(3)
O21 0.049(3) 0.061(3) 0.043(3) 0.015(3) 0.010(3) 0.004(3)
O22 0.057(3) 0.059(3) 0.074(4) -0.030(3) -0.013(4) -0.011(3)
O24 0.088(4) 0.038(3) 0.043(3) 0.002(3) -0.006(3) -0.008(2)
O25 0.084(5) 0.076(4) 0.121(5) -0.019(4) 0.038(5) 0.007(4)
C1 0.094(7) 0.033(4) 0.042(5) -0.013(5) 0.003(5) 0.002(4)
C2 0.088(7) 0.040(4) 0.050(5) -0.004(5) 0.007(5) -0.005(4)
C3 0.058(6) 0.042(5) 0.052(5) -0.013(4) 0.009(5) -0.007(4)
C4 0.042(5) 0.050(5) 0.040(4) -0.009(4) 0.001(4) 0.002(4)
C5 0.032(4) 0.043(4) 0.039(5) -0.017(4) 0.008(4) -0.001(4)
C6 0.047(5) 0.048(5) 0.047(5) 0.009(4) 0.018(4) 0.011(4)
C7 0.068(6) 0.041(5) 0.037(4) 0.012(4) 0.009(5) -0.003(4)
C8 0.029(4) 0.052(4) 0.039(4) 0.000(4) -0.003(4) 0.001(4)
C9 0.035(4) 0.042(4) 0.031(4) -0.005(4) 0.001(4) 0.003(3)
C10 0.044(5) 0.044(4) 0.037(4) -0.006(4) -0.005(4) 0.002(3)
C11 0.075(6) 0.051(5) 0.034(5) 0.001(5) -0.005(5) 0.000(4)
C12 0.072(6) 0.033(4) 0.042(5) 0.008(4) -0.001(4) 0.005(4)
C13 0.030(4) 0.039(4) 0.033(4) -0.002(3) 0.000(4) 0.000(4)
C14 0.024(4) 0.044(4) 0.030(4) 0.009(4) -0.001(3) -0.001(4)
C15 0.062(6) 0.054(5) 0.036(5) 0.010(5) 0.003(4) -0.001(4)
C16 0.042(5) 0.039(4) 0.048(5) 0.007(4) 0.005(4) -0.004(4)
C17 0.033(4) 0.030(4) 0.036(4) 0.008(4) 0.000(4) -0.001(3)
C18 0.050(5) 0.039(4) 0.059(5) 0.000(4) -0.016(4) 0.017(4)
C19 0.052(6) 0.055(5) 0.073(6) -0.009(4) -0.022(5) 0.014(5)
C20 0.045(5) 0.025(4) 0.037(4) 0.001(4) 0.001(4) 0.003(3)
C21 0.040(4) 0.061(5) 0.047(4) 0.006(4) 0.006(5) 0.013(5)
C22 0.095(9) 0.109(9) 0.15(1) -0.056(8) 0.008(9) -0.031(8)
C23 0.192(15) 0.145(12) 0.255(17) 0.051(12) -.107(14) -0.106(13)

loop_
_atom_site_label
_atom_site_fract_x
_atom_site_fract_y
_atom_site_fract_z
_atom_site_U_iso_or_equiv
Ca 0.5000 0.95612(6) 0.2500 0.0358(6)
Cl 0.0749(2) 0.93429(6) 0.4431(1) 0.0722(8)
O3 0.9601(5) 0.5616(1) 0.4547(3) 0.063(2)
O11 0.7558(8) 0.7248(1) 0.2463(4) 0.091(2)
O17 0.9364(4) 0.8581(1) 0.3752(3) 0.043(1)
O20 0.6113(5) 0.9020(1) 0.3401(3) 0.046(1)
O21 0.7086(5) 0.9192(1) 0.1959(3) 0.051(1)
O22 0.6795(5) 1.0080(1) 0.2599(4) 0.063(1)
O24 0.4735(6) 0.9782(1) 0.3900(3) 0.056(1)
O25 0.1607(6) 1.0230(2) 0.3825(4) 0.094(2)
C1 0.8670(9) 0.6519(2) 0.3334(4) 0.056(2)
C2 0.8708(9) 0.6050(2) 0.3482(5) 0.060(2)
C3 0.9070(8) 0.5947(2) 0.4362(5) 0.051(2)
C4 0.8671(7) 0.6239(2) 0.4989(4) 0.044(2)
C5 0.7995(7) 0.6595(2) 0.4826(4) 0.038(2)
C6 0.7403(7) 0.6839(2) 0.5532(5) 0.047(2)
C7 0.7763(8) 0.7298(2) 0.5473(4) 0.048(2)
C8 0.7368(7) 0.7469(2) 0.4618(4) 0.040(2)
C9 0.8084(7) 0.7217(2) 0.3927(4) 0.035(2)
C10 0.7706(8) 0.6747(2) 0.3940(4) 0.042(2)
C11 0.7901(9) 0.7428(2) 0.3085(4) 0.053(2)
C12 0.8258(8) 0.7880(2) 0.3035(4) 0.049(2)
C13 0.7455(7) 0.8111(2) 0.3703(4) 0.034(2)
C14 0.7802(7) 0.7911(2) 0.4557(4) 0.033(2)
C15 0.7267(8) 0.8230(2) 0.5191(4) 0.051(2)
C16 0.7527(7) 0.8652(2) 0.4790(4) 0.043(2)
C17 0.7930(7) 0.8568(2) 0.3867(4) 0.033(2)
C18 0.5927(8) 0.8099(2) 0.3519(4) 0.049(2)
C19 0.6198(8) 0.6667(2) 0.3734(5) 0.060(2)
C20 0.7227(8) 0.8874(2) 0.3274(4) 0.035(2)
C21 0.8027(7) 0.8984(2) 0.2495(5) 0.049(2)
C22 0.7803(11) 1.0132(3) 0.3271(7) 0.118(5)
C23 0.8096(15) 1.0541(4) 0.3467(9) 0.198(8)
H1 0.9574 0.6625 0.3400 0.067
H2 0.8364 0.6569 0.2779 0.067
H3 0.7828 0.5938 0.3358 0.071
H4 0.9376 0.5931 0.3121 0.071
H5 0.8895 0.6179 0.5554 0.053
H6 0.6430 0.6810 0.5525 0.057
H7 0.7756 0.6733 0.6043 0.057
H8 0.7277 0.7444 0.5894 0.058
H9 0.8725 0.7332 0.5555 0.058
H10 0.6399 0.7451 0.4549 0.048
H11 0.9040 0.7231 0.4047 0.043
H12 0.9217 0.7915 0.3126 0.060
H13 0.8020 0.7983 0.2499 0.060
H14 0.8777 0.7913 0.4602 0.039
H15 0.6312 0.8191 0.5289 0.061
H16 0.7754 0.8207 0.5704 0.061
H17 0.6716 0.8816 0.4814 0.052
H18 0.8254 0.8791 0.5071 0.052
H19 0.5432 0.8203 0.3986 0.060
H20 0.5735 0.8263 0.3042 0.060
H21 0.5654 0.7823 0.3413 0.060
H22 0.5631 0.6813 0.4116 0.071
H23 0.6010 0.6757 0.3181 0.071
H24 0.6015 0.6380 0.3777 0.071
H25 0.8364 0.8742 0.2231 0.060
H26 0.8777 0.9159 0.2631 0.060
H27 0.7455 1.0001 0.3758 0.141
H28 0.8635 1.0001 0.3105 0.142
H29 0.8709 1.0550 0.3929 0.237
H30 0.8512 1.0671 0.2999 0.237
H31 0.7268 1.0680 0.3606 0.237
H32 0.9949 0.8803 0.3936 0.089
H33 0.7675 0.9208 0.1452 0.089
H34 0.4985 0.9725 0.4374 0.089
H35 0.4575 1.0067 0.3941 0.089
H36 0.0991 1.0022 0.3927 0.089

loop_
_atom_type_symbol
_atom_type_description
_atom_type_scat_dispersion_real
_atom_type_scat_dispersion_imag
_atom_type_scat_source
C C 0.0033 0.0016 'International Tables Vol C Tables 4.2.6.8 and 6.1.1.4'
H H 0.0000 0.0000 'International Tables Vol C Tables 4.2.6.8 and 6.1.1.4'
O O 0.0106 0.0060 'International Tables Vol C Tables 4.2.6.8 and 6.1.1.4'
Cl Cl 0.1484 0.1585 'International Tables Vol C Tables 4.2.6.8 and 6.1.1.4'
Ca Ca 0.2262 0.3064 'International Tables Vol C Tables 4.2.6.8 and 6.1.1.4'

loop_
_geom_angle_atom_site_label_1
_geom_angle_atom_site_label_2
_geom_angle_atom_site_label_3
_geom_angle
_geom_angle_site_symmetry_1
_geom_angle_site_symmetry_2
_geom_angle_site_symmetry_3
_geom_angle_publ_flag
O20 Ca O20 91.5(2) . . . ?
O20 Ca O21 61.1(1) . . . ?
O20 Ca O22 97.9(2) . . . ?
O20 Ca O24 73.5(1) . . . ?
O21 Ca O21 122.9(2) . . . ?
O21 Ca O22 76.9(2) . . . ?
O21 Ca O24 124.0(2) . . . ?
O22 Ca O22 92.3(2) . . . ?
O22 Ca O24 78.8(2) . . . ?
C5 C6 C7 112.3(6) . . . ?
C6 C7 C8 110.7(6) . . . ?
C7 C8 C9 109.6(6) . . . ?
C7 C8 C14 109.7(6) . . . ?
C9 C8 C14 109.5(6) . . . ?
C8 C9 C10 113.7(6) . . . ?
C8 C9 C11 110.1(6) . . . ?
C10 C9 C11 114.9(6) . . . ?
C1 C10 C5 108.6(6) . . . ?
C1 C10 C9 108.5(6) . . . ?
C1 C10 C19 111.5(6) . . . ?
C5 C10 C9 106.5(6) . . . ?
C5 C10 C19 108.8(6) . . . ?
C9 C10 C19 112.9(6) . . . ?
O11 C11 C9 123.2(7) . . . ?
O11 C11 C12 119.5(7) . . . ?
C9 C11 C12 117.2(6) . . . ?
C11 C12 C13 109.0(6) . . . ?
C12 C13 C14 107.5(5) . . . ?
C12 C13 C17 115.6(6) . . . ?
C12 C13 C18 110.6(6) . . . ?
C14 C13 C17 100.6(5) . . . ?
C14 C13 C18 112.0(5) . . . ?
C17 C13 C18 110.2(6) . . . ?
C8 C14 C13 113.4(5) . . . ?
C8 C14 C15 120.3(6) . . . ?
C13 C14 C15 103.1(5) . . . ?
O24 Ca O24 144.7(2) . . . ?
Ca O20 C20 124.6(5) . . . ?
Ca O21 C21 122.5(4) . . . ?
Ca O22 C22 127.5(6) . . . ?
C2 C1 C10 113.1(6) . . . ?
C1 C2 C3 111.9(6) . . . ?
O3 C3 C2 121.6(7) . . . ?
O3 C3 C4 121.6(7) . . . ?
C2 C3 C4 116.6(7) . . . ?
C3 C4 C5 124.2(7) . . . ?
C4 C5 C6 119.5(6) . . . ?
C4 C5 C10 122.9(6) . . . ?
C6 C5 C10 117.4(6) . . . ?
C14 C15 C16 105.6(6) . . . ?
C15 C16 C17 106.3(5) . . . ?
O17 C17 C13 107.4(5) . . . ?
O17 C17 C16 111.6(6) . . . ?
O17 C17 C20 109.9(6) . . . ?
C13 C17 C16 104.6(5) . . . ?
C13 C17 C20 112.1(5) . . . ?
C16 C17 C20 111.2(5) . . . ?
O20 C20 C17 123.6(6) . . . ?
O20 C20 C21 120.6(6) . . . ?
C17 C20 C21 115.7(6) . . . ?
O21 C21 C20 106.2(5) . . . ?
O22 C22 C23 114(1) . . . ?
H1 C1 H2 109.36 . . . ?
H3 C2 H4 109.38 . . . ?
H6 C6 H7 109.45 . . . ?
H8 C7 H9 109.46 . . . ?
H12 C12 H13 109.59 . . . ?
H15 C15 H16 109.47 . . . ?
H17 C16 H18 109.28 . . . ?
H19 C18 H20 109.47 . . . ?
H19 C18 H21 109.53 . . . ?
H20 C18 H21 109.32 . . . ?
H22 C19 H23 109.55 . . . ?
H22 C19 H24 109.52 . . . ?
H23 C19 H24 109.45 . . . ?
H25 C21 H26 109.41 . . . ?
H27 C22 H28 109.34 . . . ?
H29 C23 H30 109.46 . . . ?
H29 C23 H31 109.55 . . . ?
H30 C23 H31 109.52 . . . ?
H34 O24 H35 101.95 . . . ?
C2 C1 H1 108.60 . . . ?
C2 C1 H2 108.65 . . . ?
C10 C1 H1 108.59 . . . ?
C10 C1 H2 108.44 . . . ?
C1 C2 H3 108.94 . . . ?
C1 C2 H4 108.93 . . . ?
C3 C2 H3 108.90 . . . ?
C3 C2 H4 108.78 . . . ?
C3 C4 H5 117.92 . . . ?
C5 C4 H5 117.98 . . . ?
C5 C6 H6 108.75 . . . ?
C5 C6 H7 108.61 . . . ?
C7 C6 H6 108.81 . . . ?
C7 C6 H7 108.80 . . . ?
C6 C7 H8 109.15 . . . ?
C6 C7 H9 109.19 . . . ?
C8 C7 H8 109.23 . . . ?
C8 C7 H9 109.21 . . . ?
C7 C8 H10 109.34 . . . ?
C9 C8 H10 109.35 . . . ?
C8 C9 H11 105.72 . . . ?
C10 C9 H11 105.82 . . . ?
C11 C9 H11 105.77 . . . ?
C11 C12 H12 109.48 . . . ?
C11 C12 H13 109.53 . . . ?
C13 C12 H12 109.66 . . . ?
C13 C12 H13 109.65 . . . ?
C13 C14 H14 106.31 . . . ?
C8 C14 H14 106.38 . . . ?
C15 C14 H14 106.38 . . . ?
C14 C15 H15 110.42 . . . ?
C14 C15 H16 110.37 . . . ?
C16 C15 H15 110.43 . . . ?
C16 C15 H16 110.46 . . . ?
C15 C16 H17 110.28 . . . ?
C15 C16 H18 110.39 . . . ?
C17 C16 H17 110.22 . . . ?
C17 C16 H18 110.23 . . . ?
C13 C18 H19 109.52 . . . ?
C13 C18 H20 109.55 . . . ?
C13 C18 H21 109.44 . . . ?
C10 C19 H22 109.47 . . . ?
C10 C19 H23 109.51 . . . ?
C10 C19 H24 109.33 . . . ?
C20 C21 H25 110.38 . . . ?
C20 C21 H26 110.31 . . . ?
O21 C21 H25 110.22 . . . ?
O21 C21 H26 110.30 . . . ?
C23 C22 H27 108.34 . . . ?
C23 C22 H28 108.38 . . . ?
O22 C22 H27 108.22 . . . ?
O22 C22 H28 108.16 . . . ?
C22 C23 H29 109.42 . . . ?
C22 C23 H30 109.45 . . . ?
C22 C23 H31 109.44 . . . ?
C17 O17 H32 124.52 . . . ?
C21 O21 H33 98.44 . . . ?
Ca O21 H33 136.19 . . . ?
Ca O24 H34 141.02 . . . ?
Ca O24 H35 112.46 . . . ?

loop_
_geom_bond_atom_site_label_1
_geom_bond_atom_site_label_2
_geom_bond_distance
_geom_bond_site_symmetry_1
_geom_bond_site_symmetry_2
_geom_bond_publ_flag
Ca O20 2.516(5) . . ?
Ca O21 2.509(5) . . ?
Ca O22 2.429(5) . . ?
Ca O24 2.367(4) . . ?
O3 C3 1.226(8) . . ?
O11 C11 1.201(8) . . ?
O17 C17 1.406(8) . . ?
O20 C20 1.200(7) . . ?
O21 C21 1.424(8) . . ?
O22 C22 1.463(12) . . ?
C1 C2 1.543(9) . . ?
C1 C10 1.538(9) . . ?
C2 C3 1.490(10) . . ?
C3 C4 1.434(9) . . ?
C4 C5 1.355(9) . . ?
C5 C6 1.494(9) . . ?
C5 C10 1.527(9) . . ?
C6 C7 1.533(9) . . ?
C7 C8 1.526(9) . . ?
C8 C9 1.542(9) . . ?
C8 C14 1.499(9) . . ?
C9 C10 1.569(9) . . ?
C9 C11 1.522(8) . . ?
C10 C19 1.524(10) . . ?
C11 C12 1.511(9) . . ?
C12 C13 1.522(9) . . ?
C13 C14 1.549(8) . . ?
C13 C17 1.574(8) . . ?
C13 C18 1.515(9) . . ?
C14 C15 1.539(9) . . ?
C15 C16 1.536(9) . . ?
C16 C17 1.553(9) . . ?
C17 C20 1.534(9) . . ?
C20 C21 1.512(10) . . ?
C22 C23 1.395(13) . . ?
C1 H1 0.949 . . ?
C1 H2 0.950 . . ?
C2 H3 0.950 . . ?
C2 H4 0.951 . . ?
C4 H5 0.950 . . ?
C6 H6 0.950 . . ?
C6 H7 0.951 . . ?
C7 H8 0.949 . . ?
C7 H9 0.950 . . ?
C8 H10 0.950 . . ?
C9 H11 0.949 . . ?
C12 H12 0.950 . . ?
C12 H13 0.949 . . ?
C14 H14 0.950 . . ?
C15 H15 0.949 . . ?
C15 H16 0.950 . . ?
C16 H17 0.952 . . ?
C16 H18 0.951 . . ?
C18 H19 0.951 . . ?
C18 H20 0.949 . . ?
C18 H21 0.950 . . ?
C19 H22 0.950 . . ?
C19 H23 0.950 . . ?
C19 H24 0.951 . . ?
C21 H25 0.950 . . ?
C21 H26 0.949 . . ?
C22 H27 0.950 . . ?
C22 H28 0.951 . . ?
C23 H29 0.950 . . ?
C23 H30 0.950 . . ?
C23 H31 0.949 . . ?
O17 H32 0.964 . . ?
O21 H33 0.994 . . ?
O24 H34 0.818 . . ?
O24 H35 0.941 . . ?
O25 H36 0.917 . . ?

loop_
_geom_torsion_atom_site_label_1
_geom_torsion_atom_site_label_2
_geom_torsion_atom_site_label_3
_geom_torsion_atom_site_label_4
_geom_torsion
_geom_torsion_site_symmetry_1
_geom_torsion_site_symmetry_2
_geom_torsion_site_symmetry_3
_geom_torsion_site_symmetry_4
_geom_torsion_publ_flag
Ca O20 C20 C17 175.3(4) . . . . ?
Ca O20 C20 C21 -4.9(9) . . . . ?
Ca O20 C20 C17 175.3(4) . . . . ?
Ca O20 C20 C21 -4.9(9) . . . . ?
Ca O21 C21 C20 24.6(7) . . . . ?
Ca O21 C21 C20 24.6(7) . . . . ?
Ca O22 C22 C23 -142(1) . . . . ?
Ca O22 C22 C23 -142(1) . . . . ?
O3 C3 C2 C1 -154.9(7) . . . . ?
O3 C3 C4 C5 -175.2(7) . . . . ?
O11 C11 C9 C8 -133.3(9) . . . . ?
O11 C11 C9 C10 -3(1) . . . . ?
O11 C11 C12 C13 129.1(8) . . . . ?
O17 C17 C13 C12 -34.1(8) . . . . ?
O17 C17 C13 C14 81.2(6) . . . . ?
O17 C17 C13 C18 -160.5(5) . . . . ?
O17 C17 C16 C15 -99.1(7) . . . . ?
O17 C17 C20 O20 -155.9(6) . . . . ?
O17 C17 C20 C21 24.3(8) . . . . ?
O20 Ca O20 C20 89.8(6) . . . . ?
O20 Ca O21 C21 -20.3(4) . . . . ?
O20 Ca O22 C22 -25.2(7) . . . . ?
C2 C1 C10 C19 -72.5(8) . . . . ?
C2 C3 C4 C5 0(1) . . . . ?
C3 C2 C1 C10 -55(1) . . . . ?
C3 C4 C5 C6 168.8(7) . . . . ?
C3 C4 C5 C10 -6(1) . . . . ?
C4 C5 C6 C7 132.5(7) . . . . ?
C4 C5 C10 C9 -134.5(7) . . . . ?
C4 C5 C10 C19 103.6(8) . . . . ?
C5 C6 C7 C8 52.9(8) . . . . ?
C5 C10 C9 C8 -53.3(7) . . . . ?
C5 C10 C9 C11 178.6(6) . . . . ?
C6 C5 C10 C9 50.2(8) . . . . ?
C6 C5 C10 C19 -71.7(8) . . . . ?
C6 C7 C8 C9 -56.4(8) . . . . ?
C6 C7 C8 C14 -176.7(6) . . . . ?
C7 C6 C5 C10 -52.1(9) . . . . ?
C7 C8 C9 C10 59.1(7) . . . . ?
C7 C8 C9 C11 -170.3(6) . . . . ?
C7 C8 C14 C13 179.4(5) . . . . ?
C7 C8 C14 C15 -57.9(8) . . . . ?
C8 C9 C10 C19 66.0(8) . . . . ?
C8 C9 C11 C12 50.4(9) . . . . ?
C8 C14 C13 C12 -62.7(7) . . . . ?
C8 C14 C13 C17 176.1(6) . . . . ?
O20 C20 C17 C13 84.8(8) . . . . ?
O20 C20 C17 C16 -31.8(9) . . . . ?
O20 C20 C21 O21 -12.3(9) . . . . ?
O21 Ca O20 C20 12.8(5) . . . . ?
O21 Ca O21 C21 -72.9(4) . . . . ?
O21 Ca O22 C22 -83.0(7) . . . . ?
O21 C21 C20 C17 167.5(5) . . . . ?
O22 Ca O20 C20 -57.5(6) . . . . ?
O22 Ca O21 C21 86.5(5) . . . . ?
O22 Ca O22 C22 122.4(7) . . . . ?
O24 Ca O20 C20 -133.2(6) . . . . ?
O24 Ca O21 C21 19.9(5) . . . . ?
O24 Ca O22 C22 46.2(7) . . . . ?
C1 C2 C3 C4 30(1) . . . . ?
C1 C10 C5 C4 -17.9(9) . . . . ?
C1 C10 C5 C6 166.8(6) . . . . ?
C1 C10 C9 C8 -170.0(6) . . . . ?
C1 C10 C9 C11 61.9(8) . . . . ?
C2 C1 C10 C5 47.2(8) . . . . ?
C2 C1 C10 C9 162.6(7) . . . . ?
C8 C14 C13 C18 59.1(7) . . . . ?
C8 C14 C15 C16 -162.5(6) . . . . ?
C9 C8 C14 C13 59.1(7) . . . . ?
C9 C8 C14 C15 -178.3(6) . . . . ?
C9 C11 C12 C13 -54.5(9) . . . . ?
C10 C9 C8 C14 179.6(6) . . . . ?
C10 C9 C11 C12 -179.7(7) . . . . ?
C11 C9 C8 C14 -49.8(8) . . . . ?
C11 C9 C10 C19 -62.2(9) . . . . ?
C11 C12 C13 C14 56.2(7) . . . . ?
C11 C12 C13 C17 167.6(6) . . . . ?
C11 C12 C13 C18 -66.3(7) . . . . ?
C12 C13 C14 C15 165.6(6) . . . . ?
C12 C13 C17 C16 -152.8(6) . . . . ?
C12 C13 C17 C20 86.7(7) . . . . ?
C13 C14 C15 C16 -35.0(7) . . . . ?
C13 C17 C16 C15 16.6(7) . . . . ?
C13 C17 C20 C21 -95.0(7) . . . . ?
C14 C13 C17 C16 -37.4(6) . . . . ?
C14 C13 C17 C20 -158.0(5) . . . . ?
C14 C15 C16 C17 11.1(8) . . . . ?
C15 C14 C13 C17 44.3(6) . . . . ?
C15 C14 C13 C18 -72.7(7) . . . . ?
C15 C16 C17 C20 137.8(6) . . . . ?
C16 C17 C13 C18 80.9(7) . . . . ?
C16 C17 C20 C21 148.4(6) . . . . ?
C18 C13 C17 C20 -39.7(8) . . . . ?
